data_7702864
loop_
_publ_author_name
'Avecilla, Fernando'
'Platas-Iglesias, Carlos'
'Rodr\'iguez-Corti\~nas, Raquel'
'Guillemot, Geoffroy'
'B\"unzli, Jean-Claude G.'
'Brondino, Carlos D.'
'Geraldes, Carlos F. G. C.'
'Blas, Andr\'es de'
'Rodr\'iguez-Blas, Teresa'

_publ_section_title
;
 Structural characterisation, EPR and magnetic properties of f--f and f--d
 lanthanide(iii) phenolic cryptates
;
_journal_issue 24
_journal_name_full 'Journal of the Chemical Society, Dalton Transactions'
_journal_page_first 4658
_journal_paper_doi 10.1039/b206615g
_journal_year 2002
_chemical_formula_sum 'C40.5 H51.5 Gd N10.5 O11 Zn'
_chemical_formula_weight 1084.04
_space_group_IT_number 2
_space_group_name_Hall '-P 1'
_space_group_name_H-M_alt 'P -1'
_symmetry_cell_setting triclinic
_symmetry_space_group_name_H-M 'P -1'
_atom_sites_solution_hydrogens geom
_atom_sites_solution_primary direct
_atom_sites_solution_secondary difmap
_audit_creation_method SHELXL-97
_cell_angle_alpha 81.937(3)
_cell_angle_beta 87.968(3)
_cell_angle_gamma 81.534(2)
_cell_formula_units_Z 2
_cell_length_a 10.7705(14)
_cell_length_b 12.6590(16)
_cell_length_c 17.494(2)
_cell_measurement_temperature 173(2)
_cell_volume 2335.6(5)
_computing_cell_refinement 'Siemens SAINT'
_computing_data_collection 'Siemens SMART'
_computing_data_reduction 'Siemens SHELXTL'
_computing_molecular_graphics 'Siemens SHELXTL'
_computing_publication_material 'Siemens SHELXTL'
_computing_structure_refinement 'SHELXL-97 (Sheldrick, 1997)'
_computing_structure_solution 'SHELXS-97 (Sheldrick, 1990)'
_diffrn_ambient_temperature 173(2)
_diffrn_measured_fraction_theta_full 0.914
_diffrn_measured_fraction_theta_max 0.914
_diffrn_measurement_device_type 'CCD area detector'
_diffrn_measurement_method 'phi and omega scans'
_diffrn_radiation_monochromator graphite
_diffrn_radiation_source 'fine-focus sealed tube'
_diffrn_radiation_type MoK\a
_diffrn_radiation_wavelength 0.71073
_diffrn_reflns_av_R_equivalents 0.0732
_diffrn_reflns_av_sigmaI/netI 0.2536
_diffrn_reflns_limit_h_max 13
_diffrn_reflns_limit_h_min -13
_diffrn_reflns_limit_k_max 16
_diffrn_reflns_limit_k_min -14
_diffrn_reflns_limit_l_max 23
_diffrn_reflns_limit_l_min -13
_diffrn_reflns_number 14743
_diffrn_reflns_theta_full 28.35
_diffrn_reflns_theta_max 28.35
_diffrn_reflns_theta_min 1.88
_exptl_absorpt_coefficient_mu 1.988
_exptl_absorpt_correction_T_max 0.8900
_exptl_absorpt_correction_T_min 0.7963
_exptl_absorpt_correction_type multi-scan
_exptl_crystal_colour 'Pale yellow'
_exptl_crystal_density_diffrn 1.541
_exptl_crystal_density_method 'not measured'
_exptl_crystal_description Block
_exptl_crystal_F_000 1100
_exptl_crystal_size_max 0.12
_exptl_crystal_size_mid 0.10
_exptl_crystal_size_min 0.06
_refine_diff_density_max 1.016
_refine_diff_density_min -0.909
_refine_diff_density_rms 0.163
_refine_ls_extinction_method SHELXL
_refine_ls_goodness_of_fit_ref 0.945
_refine_ls_hydrogen_treatment mixed
_refine_ls_matrix_type full
_refine_ls_number_parameters 573
_refine_ls_number_reflns 10683
_refine_ls_number_restraints 0
_refine_ls_restrained_S_all 0.945
_refine_ls_R_factor_all 0.2044
_refine_ls_R_factor_gt 0.0788
_refine_ls_shift/su_max 0.001
_refine_ls_shift/su_mean 0.000
_refine_ls_structure_factor_coef Fsqd
_refine_ls_weighting_details 'calc w=1/[\s^2^(Fo^2^)+(0.0604P)^2^+0.0000P] where P=(Fo^2^+2Fc^2^)/3'
_refine_ls_weighting_scheme calc
_refine_ls_wR_factor_gt 0.1365
_refine_ls_wR_factor_ref 0.1777
_reflns_number_gt 4801
_reflns_number_total 10683
_reflns_threshold_expression >2sigma(I)
_cod_data_source_file b206615g.txt
_cod_data_source_block compound5
_cod_depositor_comments
;
The following automatic conversions were performed:

data item '_symmetry_cell_setting' value 'Triclinic' was changed to
'triclinic' in accordance with the
/home/saulius/struct/COD-crude-data/automatic-downloads/DataCite-retrospective/RSC/depositions/lib/dictionaries/cif_core.dic
dictionary named 'cif_core.dic' version 2.4.2 last updated on
2011-04-26.

Automatic conversion script
Id: cif_fix_values 6909 2019-04-08 15:41:33Z antanas 
;
_cod_original_sg_symbol_H-M P-1
_cod_original_formula_sum 'C40.50 H51.50 Gd N10.50 O11 Zn'
_cod_database_code 7702864

loop_
_symmetry_equiv_pos_as_xyz
'x, y, z'
'-x, -y, -z'

loop_
_atom_site_label
_atom_site_type_symbol
_atom_site_fract_x
_atom_site_fract_y
_atom_site_fract_z
_atom_site_U_iso_or_equiv
_atom_site_adp_type
_atom_site_occupancy
_atom_site_symmetry_multiplicity
_atom_site_calc_flag
_atom_site_refinement_flags
Gd1 Gd 0.81946(5) 0.97343(4) 0.24025(3) 0.03071(17) Uani 1 1 d .
Zn1 Zn 0.63085(11) 0.78886(9) 0.27269(7) 0.0334(3) Uani 1 1 d .
N1 N 0.4626(8) 0.6079(6) 0.2989(5) 0.043(2) Uani 1 1 d .
C1 C 0.5391(10) 0.5259(8) 0.2622(7) 0.050(3) Uani 1 1 d .
H1A H 0.4844 0.4875 0.2350 0.060 Uiso 1 1 calc R
H1B H 0.5852 0.4729 0.3021 0.060 Uiso 1 1 calc R
O1 O 1.1350(8) 0.7999(7) 0.1148(5) 0.072(3) Uani 1 1 d .
N2 N 0.4648(7) 0.8157(6) 0.2085(5) 0.035(2) Uani 1 1 d .
C2 C 0.6333(10) 0.5730(8) 0.2044(6) 0.046(3) Uani 1 1 d .
H2A H 0.6879 0.5140 0.1828 0.055 Uiso 1 1 calc R
H2B H 0.5879 0.6204 0.1613 0.055 Uiso 1 1 calc R
O2 O 0.9378(10) 0.7997(9) 0.1292(6) 0.111(4) Uani 1 1 d .
N3 N 0.7100(8) 0.6351(6) 0.2435(5) 0.037(2) Uani 1 1 d .
O3 O 1.0283(7) 0.8883(6) 0.2001(4) 0.050(2) Uani 1 1 d .
C3 C 0.8107(10) 0.5813(8) 0.2720(6) 0.042(3) Uani 1 1 d .
H3 H 0.8288 0.5097 0.2600 0.051 Uiso 1 1 calc R
O4 O 0.6859(6) 0.9070(5) 0.1675(4) 0.0377(18) Uani 1 1 d .
N4 N 0.5613(8) 0.7525(6) 0.3830(5) 0.037(2) Uani 1 1 d .
C4 C 0.9026(9) 0.6127(8) 0.3204(6) 0.037(3) Uani 1 1 d .
O5 O 0.8205(6) 0.7987(5) 0.2957(4) 0.0369(17) Uani 1 1 d .
C5 C 0.9897(9) 0.5328(8) 0.3573(6) 0.041(3) Uani 1 1 d .
H5 H 0.9880 0.4604 0.3493 0.049 Uiso 1 1 calc R
N5 N 0.6972(8) 1.1534(6) 0.2611(5) 0.034(2) Uani 1 1 d .
O6 O 0.6352(6) 0.9477(5) 0.3105(4) 0.0339(16) Uani 1 1 d .
N6 N 0.8504(8) 1.0587(6) 0.1028(5) 0.039(2) Uani 1 1 d .
C6 C 1.0792(10) 0.5536(8) 0.4054(6) 0.043(3) Uani 1 1 d .
N7 N 0.9633(8) 0.9422(7) 0.3529(5) 0.040(2) Uani 1 1 d .
C7 C 1.0816(9) 0.6591(9) 0.4142(6) 0.043(3) Uani 1 1 d .
H7 H 1.1416 0.6750 0.4478 0.052 Uiso 1 1 calc R
C8 C 0.9991(9) 0.7449(8) 0.3758(5) 0.035(2) Uani 1 1 d .
N8 N 0.9652(8) 1.1214(6) 0.2338(5) 0.042(2) Uani 1 1 d .
N9 N 1.0354(9) 0.8270(8) 0.1495(6) 0.046(2) Uani 1 1 d .
C9 C 0.9040(10) 0.7221(7) 0.3294(6) 0.035(3) Uani 1 1 d .
C10 C 1.1734(11) 0.4630(9) 0.4486(7) 0.070(4) Uani 1 1 d .
H10A H 1.2214 0.4217 0.4112 0.083 Uiso 1 1 calc R
H10B H 1.1277 0.4151 0.4843 0.083 Uiso 1 1 calc R
H10C H 1.2310 0.4948 0.4778 0.083 Uiso 1 1 calc R
C11 C 1.0190(10) 0.8532(8) 0.3874(6) 0.041(3) Uani 1 1 d .
H11 H 1.0796 0.8579 0.4245 0.049 Uiso 1 1 calc R
C12 C 1.0075(11) 1.0428(9) 0.3681(7) 0.056(3) Uani 1 1 d .
H12A H 1.0716 1.0266 0.4089 0.067 Uiso 1 1 calc R
H12B H 0.9365 1.0934 0.3854 0.067 Uiso 1 1 calc R
C13 C 1.0631(10) 1.0919(9) 0.2936(6) 0.052(3) Uani 1 1 d .
H13A H 1.0986 1.1570 0.3023 0.062 Uiso 1 1 calc R
H13B H 1.1319 1.0397 0.2758 0.062 Uiso 1 1 calc R
C14 C 0.3519(10) 0.6652(9) 0.2588(6) 0.050(3) Uani 1 1 d .
H14A H 0.2761 0.6462 0.2881 0.060 Uiso 1 1 calc R
H14B H 0.3497 0.6416 0.2073 0.060 Uiso 1 1 calc R
C15 C 0.3485(9) 0.7883(8) 0.2488(6) 0.041(3) Uani 1 1 d .
H15A H 0.2745 0.8240 0.2184 0.049 Uiso 1 1 calc R
H15B H 0.3420 0.8138 0.3000 0.049 Uiso 1 1 calc R
C16 C 0.4600(10) 0.8269(8) 0.1360(7) 0.041(3) Uani 1 1 d .
H16 H 0.3832 0.8148 0.1160 0.049 Uiso 1 1 calc R
C17 C 0.5539(10) 0.8555(8) 0.0780(6) 0.037(3) Uani 1 1 d .
C18 C 0.5340(11) 0.8475(8) 0.0024(7) 0.055(3) Uani 1 1 d .
H18 H 0.4658 0.8124 -0.0084 0.066 Uiso 1 1 calc R
C19 C 0.6058(12) 0.8866(9) -0.0595(7) 0.052(3) Uani 1 1 d .
C20 C 0.7016(11) 0.9411(8) -0.0414(6) 0.049(3) Uani 1 1 d .
H20 H 0.7519 0.9710 -0.0822 0.059 Uiso 1 1 calc R
C21 C 0.7273(9) 0.9538(8) 0.0350(6) 0.035(3) Uani 1 1 d .
C22 C 0.6587(9) 0.9048(8) 0.0960(6) 0.037(3) Uani 1 1 d .
C23 C 0.5797(12) 0.8767(10) -0.1424(6) 0.069(4) Uani 1 1 d .
H23A H 0.5940 0.8005 -0.1497 0.082 Uiso 1 1 calc R
H23B H 0.6358 0.9163 -0.1769 0.082 Uiso 1 1 calc R
H23C H 0.4922 0.9068 -0.1541 0.082 Uiso 1 1 calc R
C24 C 0.8180(10) 1.0258(8) 0.0419(6) 0.042(3) Uani 1 1 d .
H24 H 0.8582 1.0517 -0.0047 0.050 Uiso 1 1 calc R
C25 C 0.9403(11) 1.1379(8) 0.0898(6) 0.049(3) Uani 1 1 d .
H25A H 0.8930 1.2117 0.0825 0.058 Uiso 1 1 calc R
H25B H 0.9895 1.1272 0.0419 0.058 Uiso 1 1 calc R
C26 C 1.0288(10) 1.1275(8) 0.1559(6) 0.049(3) Uani 1 1 d .
H26A H 1.0908 1.0618 0.1544 0.059 Uiso 1 1 calc R
H26B H 1.0753 1.1902 0.1488 0.059 Uiso 1 1 calc R
C27 C 0.4566(10) 0.5942(8) 0.3821(6) 0.044(3) Uani 1 1 d .
H27A H 0.4596 0.5166 0.4019 0.053 Uiso 1 1 calc R
H27B H 0.3760 0.6327 0.3993 0.053 Uiso 1 1 calc R
C28 C 0.5634(10) 0.6366(7) 0.4151(6) 0.042(3) Uani 1 1 d .
H28A H 0.5553 0.6291 0.4720 0.050 Uiso 1 1 calc R
H28B H 0.6442 0.5946 0.4015 0.050 Uiso 1 1 calc R
C29 C 0.4931(10) 0.8183(8) 0.4213(6) 0.037(3) Uani 1 1 d .
H29 H 0.4532 0.7877 0.4667 0.044 Uiso 1 1 calc R
C30 C 0.4692(10) 0.9367(8) 0.4029(5) 0.034(2) Uani 1 1 d .
C31 C 0.3730(10) 0.9893(8) 0.4444(5) 0.037(3) Uani 1 1 d .
H31 H 0.3253 0.9469 0.4799 0.044 Uiso 1 1 calc R
C32 C 0.3429(9) 1.0997(8) 0.4369(6) 0.034(2) Uani 1 1 d .
C33 C 0.4174(10) 1.1583(8) 0.3878(6) 0.043(3) Uani 1 1 d .
H33 H 0.4008 1.2348 0.3821 0.052 Uiso 1 1 calc R
C34 C 0.5189(9) 1.1079(8) 0.3451(5) 0.032(2) Uani 1 1 d .
C35 C 0.5448(10) 0.9948(8) 0.3501(5) 0.033(2) Uani 1 1 d .
C36 C 0.2369(10) 1.1551(8) 0.4828(6) 0.047(3) Uani 1 1 d .
H36A H 0.2663 1.2136 0.5052 0.056 Uiso 1 1 calc R
H36B H 0.2095 1.1028 0.5243 0.056 Uiso 1 1 calc R
H36C H 0.1664 1.1847 0.4487 0.056 Uiso 1 1 calc R
C37 C 0.5954(10) 1.1791(7) 0.2998(6) 0.036(3) Uani 1 1 d .
H37 H 0.5673 1.2541 0.2983 0.043 Uiso 1 1 calc R
C38 C 0.7602(10) 1.2417(8) 0.2195(6) 0.045(3) Uani 1 1 d .
H38A H 0.7147 1.3120 0.2303 0.054 Uiso 1 1 calc R
H38B H 0.7576 1.2397 0.1632 0.054 Uiso 1 1 calc R
C39 C 0.8926(11) 1.2313(8) 0.2435(6) 0.046(3) Uani 1 1 d .
H39A H 0.8946 1.2424 0.2983 0.055 Uiso 1 1 calc R
H39B H 0.9339 1.2881 0.2123 0.055 Uiso 1 1 calc R
N10 N 1.2670(12) 0.6924(9) 0.5781(6) 0.058(3) Uani 1 1 d .
O7 O 1.3777(11) 0.6602(7) 0.5681(6) 0.113(4) Uani 1 1 d .
O8 O 1.2052(11) 0.6353(8) 0.6182(6) 0.109(4) Uani 1 1 d .
O9 O 1.2242(9) 0.7842(7) 0.5470(5) 0.074(3) Uani 1 1 d .
O1W O 0.8794(15) 1.4436(13) 0.0756(8) 0.057(4) Uiso 0.50 1 d P
C1W C 0.8602(18) 0.5314(16) 0.0528(10) 0.032(5) Uiso 0.50 1 d P
O3W O 0.325(4) 0.471(3) 0.098(2) 0.271(19) Uiso 0.50 1 d P
C1S C 0.204(3) 0.435(3) 0.183(2) 0.098(11) Uiso 0.50 1 d P
O2W O 0.8430(17) 0.6460(14) 0.0232(9) 0.078(5) Uiso 0.50 1 d P
C2S C 0.232(4) 0.379(3) 0.221(2) 0.115(13) Uiso 0.50 1 d P
O4W O 0.5000 0.5000 0.0000 0.39(2) Uiso 1 2 d S
N1S N 0.132(3) 0.526(3) 0.1594(17) 0.138(11) Uiso 0.50 1 d P

loop_
_atom_site_aniso_label
_atom_site_aniso_U_11
_atom_site_aniso_U_22
_atom_site_aniso_U_33
_atom_site_aniso_U_23
_atom_site_aniso_U_13
_atom_site_aniso_U_12
Gd1 0.0291(3) 0.0212(3) 0.0418(3) -0.0047(2) -0.0026(2) -0.0027(2)
Zn1 0.0282(7) 0.0248(7) 0.0459(8) -0.0034(6) -0.0024(6) -0.0008(5)
N1 0.034(6) 0.028(5) 0.066(7) -0.007(5) 0.002(5) 0.000(4)
C1 0.042(7) 0.026(6) 0.087(9) -0.015(6) -0.002(7) -0.013(5)
O1 0.051(6) 0.099(7) 0.061(6) -0.023(5) 0.008(5) 0.008(5)
N2 0.025(5) 0.027(5) 0.050(6) -0.005(4) -0.002(4) 0.007(4)
C2 0.046(7) 0.030(6) 0.064(8) -0.018(6) -0.005(6) -0.008(5)
O2 0.091(9) 0.151(11) 0.106(8) -0.022(7) -0.019(7) -0.061(8)
N3 0.040(6) 0.020(5) 0.051(6) -0.005(4) -0.008(4) -0.007(4)
O3 0.054(5) 0.050(5) 0.047(5) -0.021(4) 0.005(4) 0.000(4)
C3 0.045(8) 0.024(6) 0.053(7) 0.010(5) 0.008(6) -0.005(5)
O4 0.040(5) 0.048(5) 0.029(4) -0.008(3) -0.001(3) -0.019(4)
N4 0.046(6) 0.018(4) 0.043(5) 0.000(4) -0.004(4) 0.007(4)
C4 0.027(6) 0.027(6) 0.055(7) -0.002(5) 0.002(5) 0.000(5)
O5 0.028(4) 0.022(4) 0.059(5) -0.006(3) -0.006(3) 0.005(3)
C5 0.019(6) 0.026(6) 0.073(8) -0.005(5) 0.009(5) 0.009(5)
N5 0.042(6) 0.017(4) 0.044(5) -0.005(4) -0.012(4) -0.002(4)
O6 0.036(4) 0.024(4) 0.042(4) -0.012(3) 0.006(3) 0.000(3)
N6 0.033(5) 0.021(5) 0.063(6) -0.004(4) 0.006(5) -0.007(4)
C6 0.025(6) 0.036(7) 0.063(8) 0.015(6) 0.000(6) -0.004(5)
N7 0.038(6) 0.041(6) 0.044(6) -0.014(4) -0.002(4) -0.005(5)
C7 0.020(6) 0.051(7) 0.054(7) 0.004(6) -0.004(5) -0.001(5)
C8 0.027(6) 0.041(6) 0.035(6) -0.001(5) -0.001(5) 0.001(5)
N8 0.051(6) 0.031(5) 0.046(6) -0.002(4) -0.001(5) -0.020(5)
N9 0.034(6) 0.045(6) 0.057(7) 0.004(5) -0.010(5) -0.002(5)
C9 0.037(7) 0.020(5) 0.046(7) 0.004(5) 0.006(5) -0.005(5)
C10 0.043(8) 0.058(8) 0.098(10) 0.018(7) -0.016(7) 0.001(7)
C11 0.033(7) 0.037(7) 0.054(7) -0.013(6) -0.003(5) -0.004(5)
C12 0.054(8) 0.048(8) 0.076(9) -0.024(7) -0.022(7) -0.020(6)
C13 0.035(7) 0.052(8) 0.077(9) -0.021(7) 0.002(6) -0.029(6)
C14 0.041(8) 0.053(8) 0.058(8) -0.011(6) 0.008(6) -0.019(6)
C15 0.024(6) 0.034(6) 0.064(8) -0.006(5) -0.006(5) 0.000(5)
C16 0.035(7) 0.031(6) 0.058(8) -0.011(6) -0.018(6) 0.005(5)
C17 0.032(7) 0.038(6) 0.038(7) -0.007(5) -0.011(5) 0.004(5)
C18 0.057(9) 0.040(7) 0.075(10) -0.013(7) -0.021(7) -0.019(6)
C19 0.051(8) 0.055(8) 0.051(8) -0.019(6) -0.024(7) 0.007(6)
C20 0.058(8) 0.047(7) 0.035(7) -0.006(5) -0.005(6) 0.014(6)
C21 0.031(6) 0.039(6) 0.033(6) -0.001(5) -0.007(5) 0.002(5)
C22 0.024(6) 0.039(6) 0.045(7) -0.007(5) 0.003(5) 0.004(5)
C23 0.070(10) 0.079(10) 0.052(8) -0.011(7) -0.020(7) 0.008(8)
C24 0.039(7) 0.048(7) 0.040(7) -0.015(6) 0.022(6) -0.007(6)
C25 0.058(8) 0.033(6) 0.055(8) -0.003(5) 0.008(6) -0.014(6)
C26 0.045(8) 0.034(7) 0.072(9) -0.011(6) 0.008(7) -0.013(6)
C27 0.033(7) 0.035(6) 0.061(8) 0.010(6) 0.006(6) -0.008(5)
C28 0.037(7) 0.029(6) 0.050(7) 0.015(5) 0.003(5) 0.007(5)
C29 0.039(7) 0.030(6) 0.041(7) 0.001(5) -0.012(5) -0.007(5)
C30 0.033(6) 0.034(6) 0.034(6) -0.002(5) -0.005(5) -0.002(5)
C31 0.043(7) 0.038(6) 0.029(6) -0.001(5) 0.006(5) -0.012(5)
C32 0.031(6) 0.033(6) 0.039(6) -0.008(5) -0.009(5) -0.003(5)
C33 0.053(8) 0.034(6) 0.040(7) -0.012(5) -0.012(6) 0.011(6)
C34 0.028(6) 0.029(6) 0.038(6) -0.014(5) -0.009(5) 0.007(5)
C35 0.037(7) 0.029(6) 0.032(6) -0.009(5) -0.008(5) 0.001(5)
C36 0.044(7) 0.046(7) 0.047(7) -0.013(6) 0.004(6) 0.010(6)
C37 0.046(7) 0.019(5) 0.042(7) -0.015(5) -0.010(6) 0.008(5)
C38 0.051(8) 0.023(6) 0.062(8) -0.011(5) 0.015(6) -0.009(5)
C39 0.054(8) 0.028(6) 0.055(7) 0.007(5) -0.009(6) -0.017(6)
N10 0.072(9) 0.045(7) 0.063(8) -0.026(6) 0.008(7) -0.013(7)
O7 0.102(10) 0.056(7) 0.157(10) 0.020(6) 0.060(8) 0.017(6)
O8 0.113(10) 0.075(7) 0.141(10) 0.000(7) 0.053(8) -0.040(7)
O9 0.096(8) 0.042(5) 0.084(7) -0.012(5) -0.010(5) -0.001(5)

loop_
_atom_type_symbol
_atom_type_description
_atom_type_scat_dispersion_real
_atom_type_scat_dispersion_imag
_atom_type_scat_source
C C 0.0033 0.0016 'International Tables Vol C Tables 4.2.6.8 and 6.1.1.4'
H H 0.0000 0.0000 'International Tables Vol C Tables 4.2.6.8 and 6.1.1.4'
N N 0.0061 0.0033 'International Tables Vol C Tables 4.2.6.8 and 6.1.1.4'
O O 0.0106 0.0060 'International Tables Vol C Tables 4.2.6.8 and 6.1.1.4'
Zn Zn 0.2839 1.4301 'International Tables Vol C Tables 4.2.6.8 and 6.1.1.4'
Gd Gd -0.1653 3.9035 'International Tables Vol C Tables 4.2.6.8 and 6.1.1.4'

loop_
_geom_angle_atom_site_label_1
_geom_angle_atom_site_label_2
_geom_angle_atom_site_label_3
_geom_angle
_geom_angle_site_symmetry_1
O4 Gd1 O5 75.5(2) .
O4 Gd1 O6 70.0(2) .
O5 Gd1 O6 67.5(2) .
O4 Gd1 O3 103.1(2) .
O5 Gd1 O3 78.3(2) .
O6 Gd1 O3 145.8(2) .
O4 Gd1 N7 148.3(3) .
O5 Gd1 N7 72.8(2) .
O6 Gd1 N7 97.0(2) .
O3 Gd1 N7 71.0(3) .
O4 Gd1 N5 102.2(2) .
O5 Gd1 N5 135.5(3) .
O6 Gd1 N5 70.1(2) .
O3 Gd1 N5 142.2(3) .
N7 Gd1 N5 99.9(3) .
O4 Gd1 N6 73.8(2) .
O5 Gd1 N6 132.8(2) .
O6 Gd1 N6 130.3(2) .
O3 Gd1 N6 74.8(2) .
N7 Gd1 N6 130.5(3) .
N5 Gd1 N6 86.0(3) .
O4 Gd1 N8 141.9(2) .
O5 Gd1 N8 137.7(2) .
O6 Gd1 N8 132.2(2) .
O3 Gd1 N8 74.2(3) .
N7 Gd1 N8 68.1(3) .
N5 Gd1 N8 68.5(3) .
N6 Gd1 N8 68.8(3) .
O4 Gd1 Zn1 44.77(16) .
O5 Gd1 Zn1 39.76(16) .
O6 Gd1 Zn1 42.07(14) .
O3 Gd1 Zn1 109.09(17) .
N7 Gd1 Zn1 106.3(2) .
N5 Gd1 Zn1 108.67(19) .
N6 Gd1 Zn1 118.32(19) .
N8 Gd1 Zn1 172.52(19) .
N4 Zn1 N2 101.0(3) .
N4 Zn1 O5 100.9(3) .
N2 Zn1 O5 156.7(3) .
N4 Zn1 N3 103.1(3) .
N2 Zn1 N3 100.0(3) .
O5 Zn1 N3 82.6(3) .
N4 Zn1 O6 82.7(3) .
N2 Zn1 O6 102.4(3) .
O5 Zn1 O6 72.7(2) .
N3 Zn1 O6 155.4(3) .
N4 Zn1 O4 153.4(3) .
N2 Zn1 O4 79.2(3) .
O5 Zn1 O4 77.7(2) .
N3 Zn1 O4 103.1(3) .
O6 Zn1 O4 71.4(2) .
N4 Zn1 Gd1 118.7(2) .
N2 Zn1 Gd1 117.1(2) .
O5 Zn1 Gd1 43.57(16) .
N3 Zn1 Gd1 114.3(2) .
O6 Zn1 Gd1 45.12(17) .
O4 Zn1 Gd1 43.69(15) .
C1 N1 C27 117.9(9) .
C1 N1 C14 117.8(9) .
C27 N1 C14 116.8(9) .
N1 C1 C2 112.0(8) .
C16 N2 C15 114.5(9) .
C16 N2 Zn1 125.2(7) .
C15 N2 Zn1 117.8(6) .
N3 C2 C1 109.4(8) .
C3 N3 C2 114.6(8) .
C3 N3 Zn1 123.8(7) .
C2 N3 Zn1 119.8(7) .
N9 O3 Gd1 119.0(7) .
N3 C3 C4 129.9(10) .
C22 O4 Gd1 141.3(6) .
C22 O4 Zn1 125.6(6) .
Gd1 O4 Zn1 91.5(2) .
C29 N4 C28 114.5(9) .
C29 N4 Zn1 125.7(7) .
C28 N4 Zn1 118.2(6) .
C5 C4 C9 120.4(10) .
C5 C4 C3 118.1(9) .
C9 C4 C3 121.5(9) .
C9 O5 Zn1 127.4(6) .
C9 O5 Gd1 135.9(6) .
Zn1 O5 Gd1 96.7(2) .
C6 C5 C4 122.7(10) .
C37 N5 C38 118.1(8) .
C37 N5 Gd1 132.1(6) .
C38 N5 Gd1 109.8(6) .
C35 O6 Zn1 122.9(6) .
C35 O6 Gd1 143.7(6) .
Zn1 O6 Gd1 92.8(2) .
C24 N6 C25 114.8(9) .
C24 N6 Gd1 126.6(7) .
C25 N6 Gd1 116.9(6) .
C7 C6 C5 117.3(10) .
C7 C6 C10 120.4(10) .
C5 C6 C10 122.3(10) .
C11 N7 C12 117.4(9) .
C11 N7 Gd1 128.9(7) .
C12 N7 Gd1 112.2(6) .
C6 C7 C8 122.9(10) .
C7 C8 C9 119.2(9) .
C7 C8 C11 116.2(9) .
C9 C8 C11 124.6(9) .
C13 N8 C26 108.4(9) .
C13 N8 C39 109.0(8) .
C26 N8 C39 109.2(8) .
C13 N8 Gd1 110.9(6) .
C26 N8 Gd1 107.0(6) .
C39 N8 Gd1 112.2(6) .
O2 N9 O1 118.9(11) .
O2 N9 O3 118.4(11) .
O1 N9 O3 122.4(10) .
O5 C9 C8 121.6(9) .
O5 C9 C4 121.1(9) .
C8 C9 C4 117.3(9) .
N7 C11 C8 126.7(10) .
N7 C12 C13 107.2(9) .
N8 C13 C12 110.1(9) .
N1 C14 C15 112.5(8) .
N2 C15 C14 108.8(8) .
N2 C16 C17 129.9(10) .
C18 C17 C22 118.5(10) .
C18 C17 C16 119.1(10) .
C22 C17 C16 122.0(9) .
C17 C18 C19 124.9(10) .
C18 C19 C20 115.7(10) .
C18 C19 C23 123.1(11) .
C20 C19 C23 121.1(12) .
C19 C20 C21 122.8(11) .
C22 C21 C20 119.2(10) .
C22 C21 C24 125.7(9) .
C20 C21 C24 114.9(10) .
O4 C22 C21 121.3(9) .
O4 C22 C17 120.2(9) .
C21 C22 C17 118.5(10) .
N6 C24 C21 128.0(10) .
N6 C25 C26 112.4(8) .
N8 C26 C25 114.0(9) .
N1 C27 C28 111.4(8) .
N4 C28 C27 109.3(8) .
N4 C29 C30 127.1(10) .
C31 C30 C35 121.2(9) .
C31 C30 C29 116.3(9) .
C35 C30 C29 122.4(10) .
C32 C31 C30 123.5(10) .
C33 C32 C31 116.6(10) .
C33 C32 C36 121.0(9) .
C31 C32 C36 122.4(10) .
C32 C33 C34 121.9(10) .
C35 C34 C33 121.0(10) .
C35 C34 C37 122.7(9) .
C33 C34 C37 116.2(9) .
O6 C35 C34 121.9(9) .
O6 C35 C30 122.5(9) .
C34 C35 C30 115.6(10) .
N5 C37 C34 128.1(9) .
N5 C38 C39 111.0(8) .
C38 C39 N8 112.0(8) .
O8 N10 O7 118.7(13) .
O8 N10 O9 123.1(13) .
O7 N10 O9 118.2(12) .
O1W C1W O2W 177(2) 1_545
C2S C1S N1S 152(5) .

loop_
_geom_bond_atom_site_label_1
_geom_bond_atom_site_label_2
_geom_bond_distance
_geom_bond_site_symmetry_2
Gd1 O4 2.276(6) .
Gd1 O5 2.286(6) .
Gd1 O6 2.337(6) .
Gd1 O3 2.470(7) .
Gd1 N7 2.501(8) .
Gd1 N5 2.525(8) .
Gd1 N6 2.525(9) .
Gd1 N8 2.604(8) .
Gd1 Zn1 3.2941(13) .
Zn1 N4 2.061(8) .
Zn1 N2 2.105(8) .
Zn1 O5 2.121(6) .
Zn1 N3 2.130(8) .
Zn1 O6 2.210(6) .
Zn1 O4 2.321(6) .
N1 C1 1.438(13) .
N1 C27 1.442(12) .
N1 C14 1.450(13) .
C1 C2 1.531(14) .
O1 N9 1.242(11) .
N2 C16 1.259(11) .
N2 C15 1.477(12) .
C2 N3 1.465(11) .
O2 N9 1.232(11) .
N3 C3 1.271(12) .
O3 N9 1.250(11) .
C3 C4 1.458(14) .
O4 C22 1.300(11) .
N4 C29 1.274(12) .
N4 C28 1.493(11) .
C4 C5 1.378(12) .
C4 C9 1.417(13) .
O5 C9 1.310(11) .
C5 C6 1.378(14) .
N5 C37 1.293(12) .
N5 C38 1.482(11) .
O6 C35 1.296(11) .
N6 C24 1.274(12) .
N6 C25 1.484(12) .
C6 C7 1.370(14) .
C6 C10 1.545(13) .
N7 C11 1.276(12) .
N7 C12 1.485(12) .
C7 C8 1.405(13) .
C8 C9 1.415(13) .
C8 C11 1.462(13) .
N8 C13 1.484(12) .
N8 C26 1.500(13) .
N8 C39 1.521(13) .
C12 C13 1.506(14) .
C14 C15 1.539(13) .
C16 C17 1.454(14) .
C17 C18 1.367(13) .
C17 C22 1.432(13) .
C18 C19 1.386(15) .
C19 C20 1.391(15) .
C19 C23 1.512(14) .
C20 C21 1.409(13) .
C21 C22 1.401(13) .
C21 C24 1.450(14) .
C25 C26 1.503(14) .
C27 C28 1.503(13) .
C29 C30 1.474(13) .
C30 C31 1.387(13) .
C30 C35 1.411(13) .
C31 C32 1.376(13) .
C32 C33 1.370(14) .
C32 C36 1.516(13) .
C33 C34 1.425(13) .
C34 C35 1.409(12) .
C34 C37 1.447(13) .
C38 C39 1.483(14) .
N10 O8 1.193(12) .
N10 O7 1.217(13) .
N10 O9 1.241(12) .
O1W C1W 1.12(2) 1_565
C1W O1W 1.12(2) 1_545
C1W O2W 1.46(2) .
C1S C2S 0.93(4) .
C1S N1S 1.31(4) .

loop_
_geom_torsion_atom_site_label_1
_geom_torsion_atom_site_label_2
_geom_torsion_atom_site_label_3
_geom_torsion_atom_site_label_4
_geom_torsion
O4 Gd1 Zn1 N4 -154.4(4)
O5 Gd1 Zn1 N4 74.7(4)
O6 Gd1 Zn1 N4 -41.4(3)
O3 Gd1 Zn1 N4 116.0(3)
N7 Gd1 Zn1 N4 41.0(3)
N5 Gd1 Zn1 N4 -65.8(3)
N6 Gd1 Zn1 N4 -161.4(3)
N8 Gd1 Zn1 N4 0.8(16)
O4 Gd1 Zn1 N2 -32.8(4)
O5 Gd1 Zn1 N2 -163.6(4)
O6 Gd1 Zn1 N2 80.3(3)
O3 Gd1 Zn1 N2 -122.3(3)
N7 Gd1 Zn1 N2 162.6(3)
N5 Gd1 Zn1 N2 55.9(3)
N6 Gd1 Zn1 N2 -39.7(3)
N8 Gd1 Zn1 N2 122.4(15)
O4 Gd1 Zn1 O5 130.9(4)
O6 Gd1 Zn1 O5 -116.1(3)
O3 Gd1 Zn1 O5 41.3(3)
N7 Gd1 Zn1 O5 -33.7(3)
N5 Gd1 Zn1 O5 -140.5(3)
N6 Gd1 Zn1 O5 123.9(3)
N8 Gd1 Zn1 O5 -73.9(16)
O4 Gd1 Zn1 N3 83.6(3)
O5 Gd1 Zn1 N3 -47.3(3)
O6 Gd1 Zn1 N3 -163.4(3)
O3 Gd1 Zn1 N3 -6.0(3)
N7 Gd1 Zn1 N3 -81.0(3)
N5 Gd1 Zn1 N3 172.2(3)
N6 Gd1 Zn1 N3 76.6(3)
N8 Gd1 Zn1 N3 -121.2(15)
O4 Gd1 Zn1 O6 -113.0(3)
O5 Gd1 Zn1 O6 116.1(3)
O3 Gd1 Zn1 O6 157.4(3)
N7 Gd1 Zn1 O6 82.4(3)
N5 Gd1 Zn1 O6 -24.4(3)
N6 Gd1 Zn1 O6 -120.0(3)
N8 Gd1 Zn1 O6 42.2(15)
O5 Gd1 Zn1 O4 -130.9(4)
O6 Gd1 Zn1 O4 113.0(3)
O3 Gd1 Zn1 O4 -89.5(3)
N7 Gd1 Zn1 O4 -164.6(3)
N5 Gd1 Zn1 O4 88.6(3)
N6 Gd1 Zn1 O4 -7.0(3)
N8 Gd1 Zn1 O4 155.2(15)
C27 N1 C1 C2 -126.8(10)
C14 N1 C1 C2 84.4(11)
N4 Zn1 N2 C16 -170.2(8)
O5 Zn1 N2 C16 29.9(12)
N3 Zn1 N2 C16 -64.6(8)
O6 Zn1 N2 C16 105.0(8)
O4 Zn1 N2 C16 37.0(8)
Gd1 Zn1 N2 C16 59.3(8)
N4 Zn1 N2 C15 -9.1(7)
O5 Zn1 N2 C15 -169.0(6)
N3 Zn1 N2 C15 96.4(7)
O6 Zn1 N2 C15 -94.0(6)
O4 Zn1 N2 C15 -162.0(7)
Gd1 Zn1 N2 C15 -139.6(6)
N1 C1 C2 N3 55.8(12)
C1 C2 N3 C3 91.1(11)
C1 C2 N3 Zn1 -74.2(9)
N4 Zn1 N3 C3 -72.4(9)
N2 Zn1 N3 C3 -176.3(8)
O5 Zn1 N3 C3 27.1(8)
O6 Zn1 N3 C3 28.8(13)
O4 Zn1 N3 C3 102.7(8)
Gd1 Zn1 N3 C3 57.8(9)
N4 Zn1 N3 C2 91.4(7)
N2 Zn1 N3 C2 -12.4(8)
O5 Zn1 N3 C2 -169.0(7)
O6 Zn1 N3 C2 -167.4(6)
O4 Zn1 N3 C2 -93.5(7)
Gd1 Zn1 N3 C2 -138.3(7)
O4 Gd1 O3 N9 0.9(7)
O5 Gd1 O3 N9 72.8(7)
O6 Gd1 O3 N9 74.5(8)
N7 Gd1 O3 N9 148.4(7)
N5 Gd1 O3 N9 -130.0(7)
N6 Gd1 O3 N9 -68.0(7)
N8 Gd1 O3 N9 -139.8(7)
Zn1 Gd1 O3 N9 47.2(7)
C2 N3 C3 C4 -173.5(10)
Zn1 N3 C3 C4 -9.0(16)
O5 Gd1 O4 C22 -134.8(10)
O6 Gd1 O4 C22 154.2(10)
O3 Gd1 O4 C22 -60.7(10)
N7 Gd1 O4 C22 -135.8(9)
N5 Gd1 O4 C22 91.0(10)
N6 Gd1 O4 C22 8.9(10)
N8 Gd1 O4 C22 20.3(12)
Zn1 Gd1 O4 C22 -164.7(11)
O5 Gd1 O4 Zn1 30.0(2)
O6 Gd1 O4 Zn1 -41.0(2)
O3 Gd1 O4 Zn1 104.0(2)
N7 Gd1 O4 Zn1 29.0(6)
N5 Gd1 O4 Zn1 -104.3(3)
N6 Gd1 O4 Zn1 173.6(3)
N8 Gd1 O4 Zn1 -174.9(3)
N4 Zn1 O4 C22 -134.1(8)
N2 Zn1 O4 C22 -41.1(7)
O5 Zn1 O4 C22 136.1(8)
N3 Zn1 O4 C22 56.8(8)
O6 Zn1 O4 C22 -148.2(8)
Gd1 Zn1 O4 C22 168.3(9)
N4 Zn1 O4 Gd1 57.6(7)
N2 Zn1 O4 Gd1 150.6(3)
O5 Zn1 O4 Gd1 -32.2(2)
N3 Zn1 O4 Gd1 -111.5(3)
O6 Zn1 O4 Gd1 43.5(2)
N2 Zn1 N4 C29 -68.7(9)
O5 Zn1 N4 C29 103.4(9)
N3 Zn1 N4 C29 -171.8(8)
O6 Zn1 N4 C29 32.6(9)
O4 Zn1 N4 C29 19.1(13)
Gd1 Zn1 N4 C29 60.8(9)
N2 Zn1 N4 C28 95.8(7)
O5 Zn1 N4 C28 -92.1(7)
N3 Zn1 N4 C28 -7.3(8)
O6 Zn1 N4 C28 -162.9(7)
O4 Zn1 N4 C28 -176.4(6)
Gd1 Zn1 N4 C28 -134.7(6)
N3 C3 C4 C5 166.4(11)
N3 C3 C4 C9 -14.1(18)
N4 Zn1 O5 C9 61.3(8)
N2 Zn1 O5 C9 -138.7(8)
N3 Zn1 O5 C9 -40.7(8)
O6 Zn1 O5 C9 140.1(8)
O4 Zn1 O5 C9 -145.8(8)
Gd1 Zn1 O5 C9 -178.1(9)
N4 Zn1 O5 Gd1 -120.5(3)
N2 Zn1 O5 Gd1 39.4(8)
N3 Zn1 O5 Gd1 137.5(3)
O6 Zn1 O5 Gd1 -41.8(2)
O4 Zn1 O5 Gd1 32.3(2)
O4 Gd1 O5 C9 144.5(9)
O6 Gd1 O5 C9 -141.5(9)
O3 Gd1 O5 C9 37.5(9)
N7 Gd1 O5 C9 -36.0(8)
N5 Gd1 O5 C9 -122.7(8)
N6 Gd1 O5 C9 93.7(9)
N8 Gd1 O5 C9 -12.8(10)
Zn1 Gd1 O5 C9 177.9(10)
O4 Gd1 O5 Zn1 -33.4(2)
O6 Gd1 O5 Zn1 40.6(2)
O3 Gd1 O5 Zn1 -140.4(3)
N7 Gd1 O5 Zn1 146.1(3)
N5 Gd1 O5 Zn1 59.4(4)
N6 Gd1 O5 Zn1 -84.2(4)
N8 Gd1 O5 Zn1 169.3(3)
C9 C4 C5 C6 1.6(16)
C3 C4 C5 C6 -178.8(10)
O4 Gd1 N5 C37 67.9(9)
O5 Gd1 N5 C37 -13.7(10)
O6 Gd1 N5 C37 4.7(8)
O3 Gd1 N5 C37 -161.0(8)
N7 Gd1 N5 C37 -89.3(9)
N6 Gd1 N5 C37 140.3(9)
N8 Gd1 N5 C37 -150.8(9)
Zn1 Gd1 N5 C37 21.8(9)
O4 Gd1 N5 C38 -112.2(6)
O5 Gd1 N5 C38 166.2(5)
O6 Gd1 N5 C38 -175.4(7)
O3 Gd1 N5 C38 18.9(8)
N7 Gd1 N5 C38 90.6(6)
N6 Gd1 N5 C38 -39.8(6)
N8 Gd1 N5 C38 29.1(6)
Zn1 Gd1 N5 C38 -158.3(6)
N4 Zn1 O6 C35 -42.5(7)
N2 Zn1 O6 C35 57.2(7)
O5 Zn1 O6 C35 -146.3(7)
N3 Zn1 O6 C35 -148.1(8)
O4 Zn1 O6 C35 131.1(7)
Gd1 Zn1 O6 C35 173.3(8)
N4 Zn1 O6 Gd1 144.2(3)
N2 Zn1 O6 Gd1 -116.0(3)
O5 Zn1 O6 Gd1 40.4(2)
N3 Zn1 O6 Gd1 38.7(7)
O4 Zn1 O6 Gd1 -42.1(2)
O4 Gd1 O6 C35 -126.8(10)
O5 Gd1 O6 C35 151.1(11)
O3 Gd1 O6 C35 149.3(9)
N7 Gd1 O6 C35 83.0(10)
N5 Gd1 O6 C35 -15.0(10)
N6 Gd1 O6 C35 -81.1(11)
N8 Gd1 O6 C35 16.4(11)
Zn1 Gd1 O6 C35 -170.4(11)
O4 Gd1 O6 Zn1 43.6(2)
O5 Gd1 O6 Zn1 -38.4(2)
O3 Gd1 O6 Zn1 -40.3(5)
N7 Gd1 O6 Zn1 -106.5(3)
N5 Gd1 O6 Zn1 155.4(3)
N6 Gd1 O6 Zn1 89.3(3)
N8 Gd1 O6 Zn1 -173.2(3)
O4 Gd1 N6 C24 -18.0(8)
O5 Gd1 N6 C24 33.4(10)
O6 Gd1 N6 C24 -62.5(9)
O3 Gd1 N6 C24 90.9(8)
N7 Gd1 N6 C24 138.4(8)
N5 Gd1 N6 C24 -122.0(8)
N8 Gd1 N6 C24 169.5(9)
Zn1 Gd1 N6 C24 -12.9(9)
O4 Gd1 N6 C25 177.6(7)
O5 Gd1 N6 C25 -131.0(7)
O6 Gd1 N6 C25 133.1(7)
O3 Gd1 N6 C25 -73.5(7)
N7 Gd1 N6 C25 -26.0(8)
N5 Gd1 N6 C25 73.6(7)
N8 Gd1 N6 C25 5.1(7)
Zn1 Gd1 N6 C25 -177.3(6)
C4 C5 C6 C7 -1.8(16)
C4 C5 C6 C10 177.9(10)
O4 Gd1 N7 C11 21.9(12)
O5 Gd1 N7 C11 20.9(9)
O6 Gd1 N7 C11 84.8(9)
O3 Gd1 N7 C11 -62.3(9)
N5 Gd1 N7 C11 155.7(9)
N6 Gd1 N7 C11 -111.1(9)
N8 Gd1 N7 C11 -142.4(10)
Zn1 Gd1 N7 C11 42.8(9)
O4 Gd1 N7 C12 -172.2(6)
O5 Gd1 N7 C12 -173.2(7)
O6 Gd1 N7 C12 -109.4(7)
O3 Gd1 N7 C12 103.5(7)
N5 Gd1 N7 C12 -38.5(7)
N6 Gd1 N7 C12 54.7(8)
N8 Gd1 N7 C12 23.4(7)
Zn1 Gd1 N7 C12 -151.4(7)
C5 C6 C7 C8 -1.0(16)
C10 C6 C7 C8 179.3(10)
C6 C7 C8 C9 3.9(16)
C6 C7 C8 C11 -176.1(10)
O4 Gd1 N8 C13 -157.5(6)
O5 Gd1 N8 C13 -14.7(9)
O6 Gd1 N8 C13 88.5(7)
O3 Gd1 N8 C13 -66.2(7)
N7 Gd1 N8 C13 9.2(7)
N5 Gd1 N8 C13 120.2(7)
N6 Gd1 N8 C13 -145.7(8)
Zn1 Gd1 N8 C13 51(2)
O4 Gd1 N8 C26 -39.5(8)
O5 Gd1 N8 C26 103.3(6)
O6 Gd1 N8 C26 -153.5(6)
O3 Gd1 N8 C26 51.8(6)
N7 Gd1 N8 C26 127.3(7)
N5 Gd1 N8 C26 -121.7(7)
N6 Gd1 N8 C26 -27.7(6)
Zn1 Gd1 N8 C26 169.2(12)
O4 Gd1 N8 C39 80.4(8)
O5 Gd1 N8 C39 -136.8(6)
O6 Gd1 N8 C39 -33.7(7)
O3 Gd1 N8 C39 171.6(7)
N7 Gd1 N8 C39 -112.9(7)
N5 Gd1 N8 C39 -1.9(6)
N6 Gd1 N8 C39 92.2(6)
Zn1 Gd1 N8 C39 -71.0(17)
Gd1 O3 N9 O2 -9.8(12)
Gd1 O3 N9 O1 164.3(8)
Zn1 O5 C9 C8 -147.3(7)
Gd1 O5 C9 C8 35.4(14)
Zn1 O5 C9 C4 32.8(13)
Gd1 O5 C9 C4 -144.5(7)
C7 C8 C9 O5 176.2(9)
C11 C8 C9 O5 -3.7(16)
C7 C8 C9 C4 -3.9(14)
C11 C8 C9 C4 176.2(9)
C5 C4 C9 O5 -178.8(9)
C3 C4 C9 O5 1.6(15)
C5 C4 C9 C8 1.3(15)
C3 C4 C9 C8 -178.3(9)
C12 N7 C11 C8 -174.0(10)
Gd1 N7 C11 C8 -8.8(16)
C7 C8 C11 N7 173.0(10)
C9 C8 C11 N7 -7.0(17)
C11 N7 C12 C13 114.2(11)
Gd1 N7 C12 C13 -53.4(10)
C26 N8 C13 C12 -157.7(8)
C39 N8 C13 C12 83.5(10)
Gd1 N8 C13 C12 -40.5(10)
N7 C12 C13 N8 62.9(12)
C1 N1 C14 C15 -126.1(10)
C27 N1 C14 C15 84.8(11)
C16 N2 C15 C14 86.3(10)
Zn1 N2 C15 C14 -76.7(9)
N1 C14 C15 N2 56.0(12)
C15 N2 C16 C17 178.6(9)
Zn1 N2 C16 C17 -19.8(15)
N2 C16 C17 C18 170.5(10)
N2 C16 C17 C22 -17.6(16)
C22 C17 C18 C19 -2.1(17)
C16 C17 C18 C19 170.1(11)
C17 C18 C19 C20 -2.4(17)
C17 C18 C19 C23 -179.5(10)
C18 C19 C20 C21 1.6(16)
C23 C19 C20 C21 178.8(9)
C19 C20 C21 C22 3.7(16)
C19 C20 C21 C24 -171.4(10)
Gd1 O4 C22 C21 2.1(16)
Zn1 O4 C22 C21 -159.0(7)
Gd1 O4 C22 C17 -175.3(7)
Zn1 O4 C22 C17 23.6(12)
C20 C21 C22 O4 174.4(9)
C24 C21 C22 O4 -11.0(16)
C20 C21 C22 C17 -8.2(14)
C24 C21 C22 C17 166.4(10)
C18 C17 C22 O4 -175.1(9)
C16 C17 C22 O4 12.9(15)
C18 C17 C22 C21 7.5(14)
C16 C17 C22 C21 -164.5(9)
C25 N6 C24 C21 -176.3(10)
Gd1 N6 C24 C21 19.0(15)
C22 C21 C24 N6 -1.1(17)
C20 C21 C24 N6 173.6(10)
C24 N6 C25 C26 -147.3(10)
Gd1 N6 C25 C26 18.9(11)
C13 N8 C26 C25 170.0(8)
C39 N8 C26 C25 -71.4(10)
Gd1 N8 C26 C25 50.4(9)
N6 C25 C26 N8 -47.9(12)
C1 N1 C27 C28 85.6(11)
C14 N1 C27 C28 -125.3(9)
C29 N4 C28 C27 87.8(11)
Zn1 N4 C28 C27 -78.4(10)
N1 C27 C28 N4 57.1(11)
C28 N4 C29 C30 -178.0(9)
Zn1 N4 C29 C30 -13.0(15)
N4 C29 C30 C31 167.8(10)
N4 C29 C30 C35 -16.4(16)
C35 C30 C31 C32 0.9(16)
C29 C30 C31 C32 176.7(9)
C30 C31 C32 C33 -2.9(15)
C30 C31 C32 C36 179.8(9)
C31 C32 C33 C34 1.5(14)
C36 C32 C33 C34 178.9(9)
C32 C33 C34 C35 1.8(15)
C32 C33 C34 C37 -175.7(9)
Zn1 O6 C35 C34 -151.1(7)
Gd1 O6 C35 C34 17.5(16)
Zn1 O6 C35 C30 31.2(12)
Gd1 O6 C35 C30 -160.2(7)
C33 C34 C35 O6 178.6(9)
C37 C34 C35 O6 -4.1(14)
C33 C34 C35 C30 -3.6(13)
C37 C34 C35 C30 173.6(9)
C31 C30 C35 O6 -179.8(9)
C29 C30 C35 O6 4.6(15)
C31 C30 C35 C34 2.4(14)
C29 C30 C35 C34 -173.1(8)
C38 N5 C37 C34 -179.4(9)
Gd1 N5 C37 C34 0.5(15)
C35 C34 C37 N5 -3.1(16)
C33 C34 C37 N5 174.4(10)
C37 N5 C38 C39 124.1(10)
Gd1 N5 C38 C39 -55.8(9)
N5 C38 C39 N8 55.0(12)
C13 N8 C39 C38 -149.0(9)
C26 N8 C39 C38 92.7(10)
Gd1 N8 C39 C38 -25.8(10)
